data_1575519
loop_
_publ_author_name
'Kohsaka, Yasuhiro'
'Yoshida, Taichi'
'Nishiie, Natsumi'

_publ_section_title
;
 Poly(bridged bicycle)s synthesized via cyclopolymerization of cyclic
 diacrylates
;
_journal_issue 36
_journal_name_full 'Polymer Chemistry'
_journal_page_first 4009
_journal_page_last 4012
_journal_paper_doi 10.1039/D5PY00631G
_journal_volume 16
_journal_year 2025
_chemical_formula_moiety 'C11 H6 O4, C11 H8 O4'
_chemical_formula_sum 'C22 H12 O8'
_chemical_formula_weight 404.32
_chemical_properties_physical Heat-sensitive,Photo-sensitive
_space_group_crystal_system orthorhombic
_space_group_IT_number 56
_space_group_name_Hall '-P 2ab 2ac'
_space_group_name_H-M_alt 'P c c n'
_atom_sites_solution_hydrogens geom
_atom_sites_solution_primary dual
_audit_block_doi 10.5517/ccdc.csd.cc2ntg10
_audit_creation_date 2024-06-04
_audit_creation_method
;
Olex2 1.5-ac6-012
(compiled 2023.08.24 svn.re1ec1418 for Rigaku Oxford Diffraction, GUI svn.r6817)
;
_audit_update_record
;
2025-06-25 deposited with the CCDC.	2025-08-15 downloaded from the CCDC.
;
_cell_angle_alpha 90
_cell_angle_beta 90
_cell_angle_gamma 90
_cell_formula_units_Z 8
_cell_length_a 14.0831(13)
_cell_length_b 15.5331(14)
_cell_length_c 17.9383(12)
_cell_measurement_reflns_used 1628
_cell_measurement_temperature 293(2)
_cell_measurement_theta_max 28.1810
_cell_measurement_theta_min 2.2660
_cell_volume 3924.1(6)
_computing_cell_refinement 'CrysAlisPro 1.171.43.92a (Rigaku OD, 2023)'
_computing_data_collection 'CrysAlisPro 1.171.43.92a (Rigaku OD, 2023)'
_computing_data_reduction 'CrysAlisPro 1.171.43.92a (Rigaku OD, 2023)'
_computing_molecular_graphics 'Olex2 1.5-ac6-012 (Dolomanov et al., 2009)'
_computing_publication_material 'Olex2 1.5-ac6-012 (Dolomanov et al., 2009)'
_computing_structure_refinement 'SHELXL 2014/7 (Sheldrick, 2015)'
_computing_structure_solution 'SHELXT 2014/5 (Sheldrick, 2014)'
_diffrn_ambient_temperature 293(2)
_diffrn_detector 'Hybrid Pixel Array Detector'
_diffrn_detector_area_resol_mean 10.0000
_diffrn_measured_fraction_theta_full 0.877
_diffrn_measured_fraction_theta_max 0.824
_diffrn_measurement_details
;
List of Runs (angles in degrees, time in seconds):

  # Type    Start    End  Width  t~exp~   \w     \q     \k     \f   Frames
#--------------------------------------------------------------------------
  1  \w    -10.00 110.00   0.50   10.00    --   20.00  54.00   0.00  240
  2  \w    -10.00 110.00   0.50   10.00    --   20.00  54.00  90.00  240
;
_diffrn_measurement_device 'two-circle diffractometer'
_diffrn_measurement_device_type 'XtaLAB Mini II'
_diffrn_measurement_method '\w scans'
_diffrn_orient_matrix_type 'CrysAlisPro convention (1999,Acta A55,543-557)'
_diffrn_orient_matrix_UB_11 0.0084814000
_diffrn_orient_matrix_UB_12 0.0429051000
_diffrn_orient_matrix_UB_13 -0.0120014000
_diffrn_orient_matrix_UB_21 0.0324953000
_diffrn_orient_matrix_UB_22 0.0058107000
_diffrn_orient_matrix_UB_23 0.0297455000
_diffrn_orient_matrix_UB_31 0.0374467000
_diffrn_orient_matrix_UB_32 -0.0147722000
_diffrn_orient_matrix_UB_33 -0.0230856000
_diffrn_radiation_monochromator graphite
_diffrn_radiation_probe x-ray
_diffrn_radiation_type 'Mo K\a'
_diffrn_radiation_wavelength 0.71073
_diffrn_reflns_av_R_equivalents 0.0988
_diffrn_reflns_av_unetI/netI 0.1231
_diffrn_reflns_Laue_measured_fraction_full 0.877
_diffrn_reflns_Laue_measured_fraction_max 0.824
_diffrn_reflns_limit_h_max 12
_diffrn_reflns_limit_h_min -20
_diffrn_reflns_limit_k_max 11
_diffrn_reflns_limit_k_min -21
_diffrn_reflns_limit_l_max 22
_diffrn_reflns_limit_l_min -25
_diffrn_reflns_number 15853
_diffrn_reflns_point_group_measured_fraction_full 0.877
_diffrn_reflns_point_group_measured_fraction_max 0.824
_diffrn_reflns_theta_full 25.242
_diffrn_reflns_theta_max 30.550
_diffrn_reflns_theta_min 2.258
_diffrn_source 'fine-focus sealed X-ray tube'
_diffrn_source_type 'Rigaku (Mo) X-ray Source'
_exptl_absorpt_coefficient_mu 0.106
_exptl_absorpt_correction_T_max 1.00000
_exptl_absorpt_correction_T_min 0.03798
_exptl_absorpt_correction_type multi-scan
_exptl_absorpt_process_details
;
CrysAlisPro 1.171.43.92a (Rigaku Oxford Diffraction, 2023)
Empirical absorption correction using spherical harmonics,
implemented in SCALE3 ABSPACK scaling algorithm.
;
_exptl_crystal_density_diffrn 1.369
_exptl_crystal_F_000 1664
_exptl_crystal_recrystallization_method 'Vapour deposition'
_refine_diff_density_max 0.466
_refine_diff_density_min -0.412
_refine_diff_density_rms 0.226
_refine_ls_extinction_method none
_refine_ls_goodness_of_fit_ref 0.927
_refine_ls_hydrogen_treatment constr
_refine_ls_matrix_type full
_refine_ls_number_parameters 271
_refine_ls_number_reflns 4955
_refine_ls_number_restraints 0
_refine_ls_restrained_S_all 0.927
_refine_ls_R_factor_all 0.2346
_refine_ls_R_factor_gt 0.0819
_refine_ls_shift/su_max 0.000
_refine_ls_shift/su_mean 0.000
_refine_ls_structure_factor_coef Fsqd
_refine_ls_weighting_details 'w=1/[\s^2^(Fo^2^)+(0.1450P)^2^] where P=(Fo^2^+2Fc^2^)/3'
_refine_ls_weighting_scheme calc
_refine_ls_wR_factor_gt 0.2052
_refine_ls_wR_factor_ref 0.3056
_reflns_Friedel_coverage 0.000
_reflns_number_gt 1639
_reflns_number_total 4955
_reflns_threshold_expression 'I > 2\s(I)'
_cod_data_source_file d5py00631g2.cif
_cod_data_source_block wit_exp_157_auto
_cod_depositor_comments 'Adding full bibliography for 1575518--1575520.cif.'
_cod_database_code 1575519
_shelx_shelxl_version_number 2014/7
_chemical_oxdiff_formula 'C H O'
_shelx_space_group_comment
;
The symmetry employed for this shelxl refinement is uniquely defined
by the following loop, which should always be used as a source of
symmetry information in preference to the above space-group names.
They are only intended as comments.
;
_olex2_refinement_description
;
1. Fixed Uiso
 At 1.2 times of:
  All C(H) groups, All C(H,H) groups
2.a Secondary CH2 refined with riding coordinates:
 C11(H11A,H11B), C26(H26A,H26B)
2.b Aromatic/amide H refined with riding coordinates:
 C6(H6), C4(H4), C3(H3), C5(H5), C18(H18), C21(H21), C20(H20), C19(H19)
2.c X=CH2 refined with riding coordinates:
 C30(H30A,H30B)
;
_olex2_submission_special_instructions 'No special instructions were received'
_oxdiff_exptl_absorpt_empirical_details
;
Empirical correction (ABSPACK) includes:
- Absorption correction using spherical harmonics
- Frame scaling
;
_oxdiff_exptl_absorpt_empirical_full_max 17.029
_oxdiff_exptl_absorpt_empirical_full_min 0.765

loop_
_space_group_symop_operation_xyz
'x, y, z'
'-x+1/2, -y+1/2, z'
'-x, y+1/2, -z+1/2'
'x+1/2, -y, -z+1/2'
'-x, -y, -z'
'x-1/2, y-1/2, -z'
'x, -y-1/2, z-1/2'
'-x-1/2, y, z-1/2'

loop_
_atom_site_label
_atom_site_type_symbol
_atom_site_fract_x
_atom_site_fract_y
_atom_site_fract_z
_atom_site_U_iso_or_equiv
_atom_site_adp_type
_atom_site_occupancy
_atom_site_site_symmetry_order
_atom_site_calc_flag
_atom_site_refinement_flags_posn
_atom_site_refinement_flags_adp
_atom_site_refinement_flags_occupancy
_atom_site_disorder_assembly
_atom_site_disorder_group
O8 O 0.5881(2) 0.14265(16) 0.34297(13) 0.0466(8) Uani 1 1 d . . . . .
O12 O 0.6107(2) 0.31376(17) 0.36474(15) 0.0511(8) Uani 1 1 d . . . . .
O23 O 0.5878(2) 0.64956(17) 0.29718(14) 0.0516(8) Uani 1 1 d . . . . .
O27 O 0.6116(2) 0.81984(18) 0.31758(15) 0.0536(8) Uani 1 1 d . . . . .
O28 O 0.4734(2) 0.8894(2) 0.32994(17) 0.0663(10) Uani 1 1 d . . . . .
O14 O 0.6915(2) 0.1216(2) 0.43685(15) 0.0672(10) Uani 1 1 d . . . . .
O13 O 0.4720(2) 0.38162(19) 0.3790(2) 0.0717(10) Uani 1 1 d . . . . .
O29 O 0.6907(2) 0.6208(2) 0.38940(16) 0.0743(10) Uani 1 1 d . . . . .
C9 C 0.6764(3) 0.1289(2) 0.3707(2) 0.0439(11) Uani 1 1 d . . . . .
C1 C 0.5189(3) 0.3170(3) 0.3835(2) 0.0458(10) Uani 1 1 d . . . . .
C10 C 0.7505(3) 0.1231(2) 0.3124(2) 0.0449(11) Uani 1 1 d . . . . .
C16 C 0.5197(3) 0.8238(3) 0.3351(2) 0.0485(11) Uani 1 1 d . . . . .
C17 C 0.4799(3) 0.7422(3) 0.3653(2) 0.0447(10) Uani 1 1 d . . . . .
C7 C 0.5138(3) 0.1521(3) 0.3952(2) 0.0448(10) Uani 1 1 d . . . . .
C2 C 0.4806(3) 0.2338(2) 0.4126(2) 0.0426(10) Uani 1 1 d . . . . .
C24 C 0.6742(3) 0.6308(3) 0.3245(2) 0.0482(12) Uani 1 1 d . . . . .
C25 C 0.7479(3) 0.6219(3) 0.2659(2) 0.0492(11) Uani 1 1 d . . . . .
C11 C 0.6512(3) 0.3944(3) 0.3386(2) 0.0507(11) Uani 1 1 d . . . . .
H11A H 0.6522 0.4362 0.3788 0.061 Uiso 1 1 calc R U . . .
H11B H 0.6133 0.4175 0.2982 0.061 Uiso 1 1 calc R U . . .
C26 C 0.6536(3) 0.8989(3) 0.2908(2) 0.0524(11) Uani 1 1 d . . . . .
H26A H 0.6551 0.9415 0.3303 0.063 Uiso 1 1 calc R U . . .
H26B H 0.6169 0.9218 0.2496 0.063 Uiso 1 1 calc R U . . .
C22 C 0.5151(3) 0.6611(3) 0.3499(2) 0.0488(11) Uani 1 1 d . . . . .
C6 C 0.4712(3) 0.0793(3) 0.4235(2) 0.0589(13) Uani 1 1 d . . . . .
H6 H 0.4932 0.0251 0.4099 0.071 Uiso 1 1 calc R U . . .
C4 C 0.3618(3) 0.1673(3) 0.4907(2) 0.0588(13) Uani 1 1 d . . . . .
H4 H 0.3110 0.1722 0.5235 0.071 Uiso 1 1 calc R U . . .
C3 C 0.4019(3) 0.2398(3) 0.4616(2) 0.0548(12) Uani 1 1 d . . . . .
H3 H 0.3775 0.2936 0.4739 0.066 Uiso 1 1 calc R U . . .
C5 C 0.3954(4) 0.0871(3) 0.4721(3) 0.0688(14) Uani 1 1 d . . . . .
H5 H 0.3673 0.0382 0.4922 0.083 Uiso 1 1 calc R U . . .
C18 C 0.4029(3) 0.7485(3) 0.4132(2) 0.0549(12) Uani 1 1 d . . . . .
H18 H 0.3777 0.8024 0.4239 0.066 Uiso 1 1 calc R U . . .
C21 C 0.4738(3) 0.5885(3) 0.3811(3) 0.0617(13) Uani 1 1 d . . . . .
H21 H 0.4967 0.5340 0.3692 0.074 Uiso 1 1 calc R U . . .
C20 C 0.3991(4) 0.5972(4) 0.4296(3) 0.0708(15) Uani 1 1 d . . . . .
H20 H 0.3730 0.5487 0.4521 0.085 Uiso 1 1 calc R U . . .
C19 C 0.3630(3) 0.6768(4) 0.4451(2) 0.0657(14) Uani 1 1 d . . . . .
H19 H 0.3116 0.6825 0.4772 0.079 Uiso 1 1 calc R U . . .
C15 C 0.7289(4) 0.1323(3) 0.2396(2) 0.0725(16) Uani 1 1 d . . . . .
C30 C 0.7283(4) 0.6318(3) 0.1944(2) 0.0837(18) Uani 1 1 d . . . . .
H30A H 0.6667 0.6449 0.1795 0.100 Uiso 1 1 calc R U . . .
H30B H 0.7760 0.6258 0.1590 0.100 Uiso 1 1 calc R U . . .

loop_
_atom_site_aniso_label
_atom_site_aniso_U_11
_atom_site_aniso_U_22
_atom_site_aniso_U_33
_atom_site_aniso_U_23
_atom_site_aniso_U_13
_atom_site_aniso_U_12
O8 0.033(2) 0.0633(19) 0.0439(14) -0.0028(12) -0.0001(12) 0.0008(15)
O12 0.031(2) 0.0549(18) 0.0675(17) 0.0059(13) 0.0039(13) -0.0016(15)
O23 0.040(2) 0.065(2) 0.0501(15) -0.0054(13) -0.0029(14) 0.0061(15)
O27 0.037(2) 0.0576(19) 0.0665(17) 0.0052(14) 0.0070(14) 0.0021(16)
O28 0.043(3) 0.066(2) 0.090(2) -0.0001(17) 0.0108(16) 0.0071(17)
O14 0.045(2) 0.110(3) 0.0471(17) -0.0002(15) -0.0030(13) 0.0040(17)
O13 0.043(3) 0.061(2) 0.111(3) 0.0107(18) 0.0114(18) 0.0086(17)
O29 0.045(2) 0.125(3) 0.0531(18) 0.0013(17) -0.0070(14) 0.0006(19)
C9 0.030(3) 0.051(3) 0.051(2) -0.0050(19) -0.0055(18) -0.001(2)
C1 0.029(3) 0.060(3) 0.049(2) -0.0044(19) 0.0010(18) -0.001(3)
C10 0.033(3) 0.054(3) 0.048(2) -0.0053(18) -0.0007(18) -0.003(2)
C16 0.037(3) 0.064(3) 0.045(2) -0.008(2) -0.0015(19) 0.001(3)
C17 0.032(3) 0.057(3) 0.045(2) -0.0014(18) -0.0001(17) 0.000(2)
C7 0.029(3) 0.062(3) 0.044(2) 0.0041(18) -0.0015(17) -0.001(2)
C2 0.032(3) 0.055(3) 0.041(2) 0.0023(17) -0.0022(17) -0.002(2)
C24 0.041(4) 0.057(3) 0.046(2) -0.0044(19) -0.0053(19) 0.002(2)
C25 0.031(3) 0.061(3) 0.056(3) -0.012(2) -0.006(2) -0.003(2)
C11 0.038(3) 0.060(3) 0.055(2) 0.0071(19) 0.0000(19) -0.003(2)
C26 0.036(3) 0.056(3) 0.065(3) 0.007(2) 0.005(2) -0.002(2)
C22 0.035(3) 0.065(3) 0.046(2) 0.0046(19) -0.0008(18) -0.001(2)
C6 0.046(4) 0.063(3) 0.068(3) 0.013(2) -0.006(2) -0.005(2)
C4 0.035(3) 0.094(4) 0.048(2) 0.007(2) 0.0069(18) -0.013(3)
C3 0.040(3) 0.077(3) 0.048(2) 0.000(2) 0.001(2) -0.004(3)
C5 0.057(4) 0.084(4) 0.065(3) 0.027(3) -0.002(2) -0.015(3)
C18 0.044(3) 0.072(3) 0.048(2) -0.005(2) 0.006(2) 0.001(2)
C21 0.051(4) 0.061(3) 0.073(3) 0.010(2) -0.004(2) 0.003(3)
C20 0.053(4) 0.082(4) 0.077(3) 0.022(3) 0.002(3) -0.012(3)
C19 0.040(3) 0.110(4) 0.048(2) 0.006(3) 0.0056(19) -0.002(3)
C15 0.070(5) 0.099(4) 0.049(3) -0.002(2) 0.000(2) -0.009(3)
C30 0.045(4) 0.153(5) 0.053(3) -0.008(3) 0.006(2) 0.007(3)

loop_
_atom_type_symbol
_atom_type_description
_atom_type_scat_dispersion_real
_atom_type_scat_dispersion_imag
_atom_type_scat_source
C C 0.0033 0.0016 'International Tables Vol C Tables 4.2.6.8 and 6.1.1.4'
H H 0.0000 0.0000 'International Tables Vol C Tables 4.2.6.8 and 6.1.1.4'
O O 0.0106 0.0060 'International Tables Vol C Tables 4.2.6.8 and 6.1.1.4'

loop_
_geom_angle_atom_site_label_1
_geom_angle_atom_site_label_2
_geom_angle_atom_site_label_3
_geom_angle
_geom_angle_site_symmetry_1
_geom_angle_site_symmetry_3
_geom_angle_publ_flag
C9 O8 C7 116.9(3) . . ?
C1 O12 C11 115.3(3) . . ?
C24 O23 C22 116.3(3) . . ?
C16 O27 C26 115.9(3) . . ?
O8 C9 C10 113.4(3) . . ?
O14 C9 O8 122.4(4) . . ?
O14 C9 C10 124.2(4) . . ?
O12 C1 C2 113.8(4) . . ?
O13 C1 O12 123.0(4) . . ?
O13 C1 C2 123.1(4) . . ?
C9 C10 C11 116.4(3) . 2_655 ?
C15 C10 C9 121.2(4) . . ?
C15 C10 C11 122.4(4) . 2_655 ?
O27 C16 C17 114.3(4) . . ?
O28 C16 O27 122.8(4) . . ?
O28 C16 C17 122.8(4) . . ?
C22 C17 C16 124.7(4) . . ?
C22 C17 C18 117.9(4) . . ?
C18 C17 C16 117.4(4) . . ?
C2 C7 O8 119.6(3) . . ?
C6 C7 O8 118.8(4) . . ?
C6 C7 C2 121.4(4) . . ?
C7 C2 C1 126.2(4) . . ?
C7 C2 C3 117.6(4) . . ?
C3 C2 C1 116.1(4) . . ?
O23 C24 C25 113.3(3) . . ?
O29 C24 O23 123.9(4) . . ?
O29 C24 C25 122.7(4) . . ?
C24 C25 C26 117.2(4) . 2_665 ?
C30 C25 C24 122.0(4) . . ?
C30 C25 C26 120.7(4) . 2_665 ?
O12 C11 C10 108.1(3) . 2_655 ?
O12 C11 H11A 110.1 . . ?
O12 C11 H11B 110.1 . . ?
C10 C11 H11A 110.1 2_655 . ?
C10 C11 H11B 110.1 2_655 . ?
H11A C11 H11B 108.4 . . ?
O27 C26 C25 107.3(3) . 2_665 ?
O27 C26 H26A 110.3 . . ?
O27 C26 H26B 110.3 . . ?
C25 C26 H26A 110.3 2_665 . ?
C25 C26 H26B 110.3 2_665 . ?
H26A C26 H26B 108.5 . . ?
C17 C22 O23 120.8(4) . . ?
C17 C22 C21 120.7(4) . . ?
C21 C22 O23 118.2(4) . . ?
C7 C6 H6 120.1 . . ?
C7 C6 C5 119.7(5) . . ?
C5 C6 H6 120.1 . . ?
C3 C4 H4 119.6 . . ?
C3 C4 C5 120.8(4) . . ?
C5 C4 H4 119.6 . . ?
C2 C3 H3 119.8 . . ?
C4 C3 C2 120.4(4) . . ?
C4 C3 H3 119.8 . . ?
C6 C5 H5 120.0 . . ?
C4 C5 C6 119.9(5) . . ?
C4 C5 H5 120.0 . . ?
C17 C18 H18 119.3 . . ?
C19 C18 C17 121.4(4) . . ?
C19 C18 H18 119.3 . . ?
C22 C21 H21 120.1 . . ?
C20 C21 C22 119.8(5) . . ?
C20 C21 H21 120.1 . . ?
C21 C20 H20 119.9 . . ?
C19 C20 C21 120.3(5) . . ?
C19 C20 H20 119.9 . . ?
C18 C19 H19 120.1 . . ?
C20 C19 C18 119.8(4) . . ?
C20 C19 H19 120.1 . . ?
C25 C30 H30A 120.0 . . ?
C25 C30 H30B 120.0 . . ?
H30A C30 H30B 120.0 . . ?

loop_
_geom_bond_atom_site_label_1
_geom_bond_atom_site_label_2
_geom_bond_distance
_geom_bond_site_symmetry_2
_geom_bond_publ_flag
O8 C9 1.355(5) . ?
O8 C7 1.413(5) . ?
O12 C1 1.337(4) . ?
O12 C11 1.453(4) . ?
O23 C24 1.344(5) . ?
O23 C22 1.405(5) . ?
O27 C16 1.332(5) . ?
O27 C26 1.445(5) . ?
O28 C16 1.214(5) . ?
O14 C9 1.211(4) . ?
O13 C1 1.204(5) . ?
O29 C24 1.198(4) . ?
C9 C10 1.480(6) . ?
C1 C2 1.496(5) . ?
C10 C11 1.487(6) 2_655 ?
C10 C15 1.350(5) . ?
C16 C17 1.488(6) . ?
C17 C22 1.381(5) . ?
C17 C18 1.388(5) . ?
C7 C2 1.387(5) . ?
C7 C6 1.377(5) . ?
C2 C3 1.416(5) . ?
C24 C25 1.483(6) . ?
C25 C26 1.493(6) 2_665 ?
C25 C30 1.321(6) . ?
C11 C10 1.487(6) 2_655 ?
C11 H11A 0.9700 . ?
C11 H11B 0.9700 . ?
C26 C25 1.493(6) 2_665 ?
C26 H26A 0.9700 . ?
C26 H26B 0.9700 . ?
C22 C21 1.387(6) . ?
C6 H6 0.9300 . ?
C6 C5 1.383(6) . ?
C4 H4 0.9300 . ?
C4 C3 1.365(6) . ?
C4 C5 1.374(6) . ?
C3 H3 0.9300 . ?
C5 H5 0.9300 . ?
C18 H18 0.9300 . ?
C18 C19 1.371(6) . ?
C21 H21 0.9300 . ?
C21 C20 1.371(6) . ?
C20 H20 0.9300 . ?
C20 C19 1.366(6) . ?
C19 H19 0.9300 . ?
C30 H30A 0.9300 . ?
C30 H30B 0.9300 . ?
